data_7707287
loop_
_publ_author_name
'Yang, Zhen-Li'
'Wu, Yue-Mei'
'He, Piao'
'Cao, Wen-Li'
'Manzoor, Saira'
'Zhang, Jian-Guo'

_publ_section_title
;
 Synthesis and characterization of promising insensitive energetic salts
 based on 3-amino-5-hydrazinopyrazole.
;
_journal_issue 21
_journal_name_full 'Dalton transactions (Cambridge, England : 2003)'
_journal_page_first 7456
_journal_page_last 7463
_journal_paper_doi 10.1039/d1dt00527h
_journal_volume 50
_journal_year 2021
_chemical_formula_moiety '2(N O3), C3 H9 N5'
_chemical_formula_sum 'C3 H9 N7 O6'
_chemical_formula_weight 239.17
_space_group_crystal_system monoclinic
_space_group_IT_number 14
_space_group_name_Hall '-P 2ybc'
_space_group_name_H-M_alt 'P 1 21/c 1'
_atom_sites_solution_hydrogens mixed
_atom_sites_solution_primary direct
_audit_creation_date 2018-11-13
_audit_creation_method
;
Olex2 1.2
(compiled 2018.05.29 svn.r3508 for OlexSys, GUI svn.r5506)
;
_audit_update_record
;
2020-05-24 deposited with the CCDC.	2021-04-28 downloaded from the CCDC.
;
_cell_angle_alpha 90
_cell_angle_beta 93.39(3)
_cell_angle_gamma 90
_cell_formula_units_Z 4
_cell_length_a 6.6631(13)
_cell_length_b 9.3281(19)
_cell_length_c 14.077(3)
_cell_measurement_reflns_used 2588
_cell_measurement_temperature 298(2)
_cell_measurement_theta_max 27.4816
_cell_measurement_theta_min 1.4491
_cell_volume 873.4(3)
_computing_molecular_graphics 'Olex2 (Dolomanov et al., 2009)'
_computing_publication_material 'Olex2 (Dolomanov et al., 2009)'
_computing_structure_refinement 'ShelXL (Sheldrick, 2015)'
_computing_structure_solution 'ShelXS (Sheldrick, 2008)'
_diffrn_ambient_temperature 298(2)
_diffrn_measured_fraction_theta_full 0.975
_diffrn_measured_fraction_theta_max 0.975
_diffrn_measurement_device_type 'multiwire proportional'
_diffrn_measurement_method 'phi and omega scans'
_diffrn_radiation_monochromator graphite
_diffrn_radiation_type MoK\a
_diffrn_radiation_wavelength 0.71073
_diffrn_reflns_av_unetI/netI 0.0360
_diffrn_reflns_Laue_measured_fraction_full 0.975
_diffrn_reflns_Laue_measured_fraction_max 0.975
_diffrn_reflns_limit_h_max 7
_diffrn_reflns_limit_h_min -7
_diffrn_reflns_limit_k_max 11
_diffrn_reflns_limit_k_min -11
_diffrn_reflns_limit_l_max 16
_diffrn_reflns_limit_l_min 0
_diffrn_reflns_number 1498
_diffrn_reflns_point_group_measured_fraction_full 0.975
_diffrn_reflns_point_group_measured_fraction_max 0.975
_diffrn_reflns_theta_full 24.996
_diffrn_reflns_theta_max 24.996
_diffrn_reflns_theta_min 2.621
_exptl_absorpt_coefficient_mu 0.171
_exptl_absorpt_correction_T_max 1.0000
_exptl_absorpt_correction_T_min 0.8243
_exptl_absorpt_correction_type multi-scan
_exptl_absorpt_process_details 'CrystalClear (Rigaku Inc., 2008)'
_exptl_crystal_colour yellow
_exptl_crystal_density_diffrn 1.819
_exptl_crystal_description block
_exptl_crystal_F_000 496
_exptl_crystal_size_max 0.23
_exptl_crystal_size_mid 0.21
_exptl_crystal_size_min 0.2
_refine_diff_density_max 0.336
_refine_diff_density_min -0.393
_refine_diff_density_rms 0.086
_refine_ls_extinction_method none
_refine_ls_goodness_of_fit_ref 1.161
_refine_ls_hydrogen_treatment constr
_refine_ls_matrix_type full
_refine_ls_number_parameters 146
_refine_ls_number_reflns 1498
_refine_ls_number_restraints 0
_refine_ls_restrained_S_all 1.161
_refine_ls_R_factor_all 0.0573
_refine_ls_R_factor_gt 0.0544
_refine_ls_shift/su_max 0.000
_refine_ls_shift/su_mean 0.000
_refine_ls_structure_factor_coef Fsqd
_refine_ls_weighting_details 'w=1/[\s^2^(Fo^2^)+(0.0292P)^2^+1.9301P] where P=(Fo^2^+2Fc^2^)/3'
_refine_ls_weighting_scheme calc
_refine_ls_wR_factor_gt 0.1338
_refine_ls_wR_factor_ref 0.1355
_reflns_Friedel_coverage 0.000
_reflns_number_gt 1431
_reflns_number_total 1498
_reflns_threshold_expression 'I > 2\s(I)'
_cod_data_source_file d1dt00527h2.cif
_cod_data_source_block bwn18399_tw
_cod_depositor_comments 'Adding full bibliography for 7707286--7707290.cif.'
_cod_database_code 7707287
_shelx_shelxl_version_number 2018/3
_shelx_space_group_comment
;
The symmetry employed for this shelxl refinement is uniquely defined
by the following loop, which should always be used as a source of
symmetry information in preference to the above space-group names.
They are only intended as comments.
;
_shelx_estimated_absorpt_t_max 0.967
_shelx_estimated_absorpt_t_min 0.962
_olex2_refinement_description
;
1. Twinned data refinement
 Scales: 0.633(5)
 0.367(5)
2. Fixed Uiso
 At 1.2 times of:
  All C(H) groups, All N(H) groups, All N(H,H) groups, All N(H,H,H) groups
3.a Riding coordinates:
 N3(H3), N5(H5A,H5B,H5C), N4(H4), N1(H1A,H1B), N2(H2A)
3.b Aromatic/amide H refined with riding coordinates:
 C2(H2)
;
_olex2_submission_special_instructions 'No special instructions were received'

loop_
_space_group_symop_operation_xyz
'x, y, z'
'-x, y+1/2, -z+1/2'
'-x, -y, -z'
'x, -y-1/2, z-1/2'

loop_
_atom_site_label
_atom_site_type_symbol
_atom_site_fract_x
_atom_site_fract_y
_atom_site_fract_z
_atom_site_U_iso_or_equiv
_atom_site_adp_type
_atom_site_occupancy
_atom_site_site_symmetry_order
_atom_site_calc_flag
_atom_site_refinement_flags_posn
_atom_site_refinement_flags_adp
_atom_site_refinement_flags_occupancy
_atom_site_disorder_assembly
_atom_site_disorder_group
O1 O 0.2244(4) -0.0074(3) 0.89730(16) 0.0236(6) Uani 1 1 d . . . A 1
O3 O 0.0863(4) -0.1181(2) 0.77402(16) 0.0193(6) Uani 1 1 d . . . B 2
O2 O 0.0746(4) 0.1138(3) 0.78290(17) 0.0263(6) Uani 1 1 d . . . C 1
N6 N 0.1300(4) -0.0024(3) 0.81897(19) 0.0155(6) Uani 1 1 d . . . . .
O4 O 0.4230(4) 0.0504(3) 0.23053(16) 0.0209(6) Uani 1 1 d . . . . .
N7 N 0.3884(4) 0.1387(3) 0.16299(19) 0.0175(6) Uani 1 1 d . . . . .
O6 O 0.2928(4) 0.0970(3) 0.08878(17) 0.0274(7) Uani 1 1 d . . . D 2
O5 O 0.4502(4) 0.2636(3) 0.17023(17) 0.0262(6) Uani 1 1 d . . . . .
N3 N 0.8567(4) 0.1731(3) 0.57857(19) 0.0166(6) Uani 1 1 d . . . . .
H3 H 0.858163 0.242075 0.618038 0.020 Uiso 1 1 d R . . . .
N5 N 0.6477(4) 0.2810(3) 0.34876(18) 0.0161(6) Uani 1 1 d . . . . .
H5A H 0.684581 0.220850 0.307921 0.019 Uiso 1 1 d R . . . .
H5B H 0.636251 0.364440 0.324821 0.019 Uiso 1 1 d R . . . .
H5C H 0.536871 0.242470 0.361591 0.019 Uiso 1 1 d R . . . .
N4 N 0.7730(4) 0.2914(3) 0.43392(19) 0.0159(6) Uani 1 1 d . . . . .
H4 H 0.757203 0.372630 0.459750 0.019 Uiso 1 1 d R . . . .
N1 N 0.7362(4) -0.1918(3) 0.5663(2) 0.0173(6) Uani 1 1 d . . . . .
H1A H 0.808833 -0.226211 0.612471 0.021 Uiso 1 1 d R . . . .
H1B H 0.723693 -0.251721 0.520801 0.021 Uiso 1 1 d R . . . .
C2 C 0.7228(5) 0.0293(3) 0.4660(2) 0.0134(7) Uani 1 1 d . . . . .
H2 H 0.667563 -0.005043 0.406513 0.016 Uiso 1 1 calc R . . . .
N2 N 0.8406(4) 0.0385(3) 0.61593(19) 0.0153(6) Uani 1 1 d . . . . .
H2A H 0.888443 0.024667 0.672502 0.018 Uiso 1 1 d R . . . .
C3 C 0.7764(5) 0.1692(3) 0.4892(2) 0.0132(7) Uani 1 1 d . . . . .
C1 C 0.7671(5) -0.0503(3) 0.5484(2) 0.0133(7) Uani 1 1 d . . . . .

loop_
_atom_site_aniso_label
_atom_site_aniso_U_11
_atom_site_aniso_U_22
_atom_site_aniso_U_33
_atom_site_aniso_U_23
_atom_site_aniso_U_13
_atom_site_aniso_U_12
O1 0.0354(15) 0.0201(12) 0.0139(12) 0.0001(10) -0.0104(11) 0.0012(11)
O3 0.0252(13) 0.0124(11) 0.0199(12) -0.0051(10) -0.0022(10) -0.0027(10)
O2 0.0434(16) 0.0142(12) 0.0197(13) 0.0010(10) -0.0119(12) 0.0060(12)
N6 0.0195(14) 0.0131(14) 0.0137(14) -0.0010(11) -0.0013(11) 0.0024(12)
O4 0.0315(14) 0.0172(12) 0.0138(12) 0.0033(10) -0.0019(10) -0.0018(11)
N7 0.0207(15) 0.0165(15) 0.0151(14) -0.0002(11) 0.0007(12) 0.0014(12)
O6 0.0409(16) 0.0215(13) 0.0181(13) -0.0010(11) -0.0141(12) -0.0044(12)
O5 0.0378(16) 0.0137(12) 0.0261(14) 0.0016(10) -0.0067(12) -0.0055(11)
N3 0.0217(15) 0.0145(14) 0.0133(13) -0.0022(11) -0.0010(11) -0.0011(12)
N5 0.0199(15) 0.0142(14) 0.0139(14) 0.0021(11) -0.0012(12) -0.0017(12)
N4 0.0206(14) 0.0118(13) 0.0147(14) -0.0002(11) -0.0022(12) -0.0019(12)
N1 0.0203(15) 0.0142(14) 0.0169(14) 0.0035(11) -0.0028(12) 0.0034(12)
C2 0.0156(16) 0.0125(15) 0.0119(15) -0.0024(12) -0.0011(13) -0.0018(13)
N2 0.0188(14) 0.0175(14) 0.0094(13) 0.0017(11) -0.0011(11) -0.0014(12)
C3 0.0115(15) 0.0138(16) 0.0144(15) -0.0004(13) 0.0010(12) 0.0011(13)
C1 0.0090(15) 0.0175(16) 0.0135(15) 0.0027(13) 0.0013(12) 0.0003(13)

loop_
_atom_type_symbol
_atom_type_description
_atom_type_scat_dispersion_real
_atom_type_scat_dispersion_imag
_atom_type_scat_source
C C 0.0033 0.0016 'International Tables Vol C Tables 4.2.6.8 and 6.1.1.4'
H H 0.0000 0.0000 'International Tables Vol C Tables 4.2.6.8 and 6.1.1.4'
N N 0.0061 0.0033 'International Tables Vol C Tables 4.2.6.8 and 6.1.1.4'
O O 0.0106 0.0060 'International Tables Vol C Tables 4.2.6.8 and 6.1.1.4'

loop_
_geom_angle_atom_site_label_1
_geom_angle_atom_site_label_2
_geom_angle_atom_site_label_3
_geom_angle
_geom_angle_site_symmetry_1
_geom_angle_site_symmetry_3
_geom_angle_publ_flag
O1 N6 O2 121.3(3) . . ?
O6 N7 O4 118.9(3) . . ?
O5 N7 O4 120.3(3) . . ?
O5 N7 O6 120.8(3) . . ?
N2 N3 H3 116.2 . . ?
C3 N3 H3 128.6 . . ?
C3 N3 N2 107.5(3) . . ?
H5A N5 H5B 111.0 . . ?
H5A N5 H5C 98.9 . . ?
H5B N5 H5C 114.4 . . ?
N4 N5 H5A 115.8 . . ?
N4 N5 H5B 107.8 . . ?
N4 N5 H5C 108.9 . . ?
N5 N4 H4 109.9 . . ?
C3 N4 N5 114.1(2) . . ?
C3 N4 H4 119.6 . . ?
H1A N1 H1B 110.8 . . ?
C1 N1 H1A 115.0 . . ?
C1 N1 H1B 120.4 . . ?
C3 C2 H2 127.3 . . ?
C3 C2 C1 105.4(3) . . ?
C1 C2 H2 127.3 . . ?
N3 N2 H2A 117.8 . . ?
C1 N2 N3 109.3(3) . . ?
C1 N2 H2A 132.5 . . ?
N3 C3 N4 120.0(3) . . ?
N3 C3 C2 109.3(3) . . ?
N4 C3 C2 130.5(3) . . ?
N1 C1 C2 130.0(3) . . ?
N2 C1 N1 121.6(3) . . ?
N2 C1 C2 108.3(3) . . ?

loop_
_geom_bond_atom_site_label_1
_geom_bond_atom_site_label_2
_geom_bond_distance
_geom_bond_site_symmetry_2
_geom_bond_publ_flag
O1 N6 1.237(3) . ?
O3 N6 1.276(4) . ?
O2 N6 1.244(4) . ?
O4 N7 1.268(4) . ?
N7 O6 1.253(4) . ?
N7 O5 1.238(4) . ?
N3 H3 0.8500 . ?
N3 N2 1.368(4) . ?
N3 C3 1.339(4) . ?
N5 H5A 0.8499 . ?
N5 H5B 0.8499 . ?
N5 H5C 0.8500 . ?
N5 N4 1.423(4) . ?
N4 H4 0.8498 . ?
N4 C3 1.380(4) . ?
N1 H1A 0.8500 . ?
N1 H1B 0.8500 . ?
N1 C1 1.363(4) . ?
C2 H2 0.9500 . ?
C2 C3 1.387(4) . ?
C2 C1 1.394(4) . ?
N2 H2A 0.8500 . ?
N2 C1 1.332(4) . ?

loop_
_geom_torsion_atom_site_label_1
_geom_torsion_atom_site_label_2
_geom_torsion_atom_site_label_3
_geom_torsion_atom_site_label_4
_geom_torsion
_geom_torsion_site_symmetry_1
_geom_torsion_site_symmetry_2
_geom_torsion_site_symmetry_3
_geom_torsion_site_symmetry_4
_geom_torsion_publ_flag
N3 N2 C1 N1 179.8(3) . . . . ?
N3 N2 C1 C2 -3.5(4) . . . . ?
N5 N4 C3 N3 -167.5(3) . . . . ?
N5 N4 C3 C2 18.8(5) . . . . ?
N2 N3 C3 N4 -179.8(3) . . . . ?
N2 N3 C3 C2 -4.8(4) . . . . ?
C3 N3 N2 C1 5.1(4) . . . . ?
C3 C2 C1 N1 176.9(3) . . . . ?
C3 C2 C1 N2 0.5(4) . . . . ?
C1 C2 C3 N3 2.7(4) . . . . ?
C1 C2 C3 N4 177.0(3) . . . . ?

loop_
_twin_individual_id
_twin_individual_mass_fraction_refined
1 0.633(5)
2 0.367(5)
